data_7718153
loop_
_publ_author_name
'Topi&#x107;, Edi'
'Sarjanovi&#x107;, Josipa'
'Musija, Danijela'
'Mandari&#x107;, Mirna'
'Cocut, Andrea'
'Hrenar, Tomica'
'Agustin, Dominique'
'Pisk, Jana'
'Vrdoljak, Vi&#x161;nja'

_publ_section_title
;
 Influence of ancillary ligands on the formation and functionality of
 oxovanadium(V) metallosupramolecular assemblies: advanced computational
 and catalytic analyses.
;
_journal_issue 13
_journal_name_full 'Dalton transactions (Cambridge, England : 2003)'
_journal_page_first 5532
_journal_page_last 5545
_journal_paper_doi 10.1039/d5dt00105f
_journal_volume 54
_journal_year 2025
_chemical_formula_moiety '2(C14 H11 N3 O5 V), 2(C14 H12 N3 O5 V), 1[H2O], 1[C2H10O3]'
_chemical_formula_sum 'C29 H29 N6 O12 V2'
_chemical_formula_weight 755.46
_space_group_crystal_system monoclinic
_space_group_IT_number 9
_space_group_name_Hall 'C -2yc'
_space_group_name_H-M_alt 'C 1 c 1'
_atom_sites_solution_hydrogens mixed
_audit_creation_date 2025-02-12
_audit_creation_method
;
Olex2 1.5
(compiled 2024.02.16 svn.r378c4104 for OlexSys, GUI svn.r6928)
;
_audit_update_record
;
2025-02-13 deposited with the CCDC.	2025-02-26 downloaded from the CCDC.
;
_cell_angle_alpha 90
_cell_angle_beta 107.513(7)
_cell_angle_gamma 90
_cell_formula_units_Z 8
_cell_length_a 15.4904(9)
_cell_length_b 30.9857(12)
_cell_length_c 14.0729(10)
_cell_measurement_reflns_used 3249
_cell_measurement_temperature 293(2)
_cell_measurement_theta_max 31.3580
_cell_measurement_theta_min 4.3870
_cell_volume 6441.6(7)
_computing_cell_refinement 'CrysAlisPro 1.171.39.46 (Rigaku OD, 2018)'
_computing_data_collection 'CrysAlisPro 1.171.39.46 (Rigaku OD, 2018)'
_computing_data_reduction 'CrysAlisPro 1.171.39.46 (Rigaku OD, 2018)'
_computing_molecular_graphics 'Olex2 1.5 (Dolomanov et al., 2009)'
_computing_publication_material 'Olex2 1.5 (Dolomanov et al., 2009)'
_computing_structure_refinement 'SHELXL 2019/3 (Sheldrick, 2015)'
_computing_structure_solution 'ShelXT (Sheldrick, 2015)'
_diffrn_ambient_temperature 293(2)
_diffrn_detector_area_resol_mean 16.3426
_diffrn_detector_type Sapphire3
_diffrn_measured_fraction_theta_full 0.995
_diffrn_measured_fraction_theta_max 0.996
_diffrn_measurement_details
;
List of Runs (angles in degrees, time in seconds):

  # Type    Start    End  Width  t~exp~   \w     \q     \k     \f   Frames
#--------------------------------------------------------------------------
  1  \w     34.00 102.00   1.00   10.00    --   28.50 179.00  30.00   68
  2  \w     19.00  90.00   1.00   10.00    --   28.50  57.00  30.00   71
  3  \w    -98.00  30.00   1.00   10.00    --  -31.31  19.00-150.00  128
;
_diffrn_measurement_device 'four-circle diffractometer'
_diffrn_measurement_device_type 'Xcalibur, Sapphire3'
_diffrn_measurement_method '\w scans'
_diffrn_radiation_type MoK\a
_diffrn_radiation_wavelength 0.71073
_diffrn_reflns_av_R_equivalents 0.0349
_diffrn_reflns_av_unetI/netI 0.0643
_diffrn_reflns_Laue_measured_fraction_full 0.995
_diffrn_reflns_Laue_measured_fraction_max 0.996
_diffrn_reflns_limit_h_max 19
_diffrn_reflns_limit_h_min -19
_diffrn_reflns_limit_k_max 28
_diffrn_reflns_limit_k_min -38
_diffrn_reflns_limit_l_max 17
_diffrn_reflns_limit_l_min -17
_diffrn_reflns_number 14553
_diffrn_reflns_point_group_measured_fraction_full 0.819
_diffrn_reflns_point_group_measured_fraction_max 0.798
_diffrn_reflns_theta_full 25.242
_diffrn_reflns_theta_max 26.500
_diffrn_reflns_theta_min 4.188
_exptl_absorpt_coefficient_mu 0.653
_exptl_absorpt_correction_T_max 1.00000
_exptl_absorpt_correction_T_min 0.98177
_exptl_absorpt_correction_type multi-scan
_exptl_absorpt_process_details
;
CrysAlisPro 1.171.39.46 (Rigaku Oxford Diffraction, 2018)
Empirical absorption correction using spherical harmonics,
 implemented in SCALE3 ABSPACK scaling algorithm.
;
_exptl_crystal_colour orange
_exptl_crystal_colour_primary orange
_exptl_crystal_density_diffrn 1.558
_exptl_crystal_description block
_exptl_crystal_F_000 3096
_exptl_crystal_size_max 0.74
_exptl_crystal_size_mid 0.34
_exptl_crystal_size_min 0.25
_refine_diff_density_max 0.320
_refine_diff_density_min -0.269
_refine_diff_density_rms 0.051
_refine_ls_abs_structure_details
;
 Refined as an inversion twin.
;
_refine_ls_abs_structure_Flack 0.28(2)
_refine_ls_extinction_method none
_refine_ls_goodness_of_fit_ref 0.970
_refine_ls_hydrogen_treatment mixed
_refine_ls_matrix_type full
_refine_ls_number_parameters 837
_refine_ls_number_reflns 10650
_refine_ls_number_restraints 3
_refine_ls_restrained_S_all 0.970
_refine_ls_R_factor_all 0.0646
_refine_ls_R_factor_gt 0.0469
_refine_ls_shift/su_max 0.001
_refine_ls_shift/su_mean 0.000
_refine_ls_structure_factor_coef Fsqd
_refine_ls_weighting_details 'w=1/[\s^2^(Fo^2^)+(0.0265P)^2^] where P=(Fo^2^+2Fc^2^)/3'
_refine_ls_weighting_scheme calc
_refine_ls_wR_factor_gt 0.0830
_refine_ls_wR_factor_ref 0.0911
_reflns_Friedel_coverage 0.602
_reflns_Friedel_fraction_full 0.643
_reflns_Friedel_fraction_max 0.601
_reflns_number_gt 8208
_reflns_number_total 10650
_reflns_threshold_expression 'I > 2\s(I)'
_cod_data_source_file d5dt00105f2.cif
_cod_data_source_block exp_4571
_cod_depositor_comments 'Adding full bibliography for 7718146--7718153.cif.'
_cod_database_code 7718153
_shelx_shelxl_version_number 2019/3
_shelx_space_group_comment
;
The symmetry employed for this shelxl refinement is uniquely defined
by the following loop, which should always be used as a source of
symmetry information in preference to the above space-group names.
They are only intended as comments.
;
_shelx_estimated_absorpt_t_max 0.854
_shelx_estimated_absorpt_t_min 0.644
_olex2_refinement_description
;
1. Twinned data refinement
 Scales: 0.72(2)
 0.28(2)
2. Fixed Uiso
 At 1.2 times of:
  All C(H) groups, All C(H,H) groups, All N(H) groups
 At 1.5 times of:
  All C(H,H,H) groups
3. Restrained distances
 H19-N19
 0.86 with sigma of 0.02
4.a Aromatic/amide H refined with riding coordinates:
 N42(H42), C44(H44), C17(H17), C40(H40), C74(H74), C51(H51), C6(H6), C52(H52),
 C21(H21), C57(H57), C20(H20), C84(H84), C75(H75), C29(H29), C53(H53), C18(H18),
  C83(H83), C78(H78), C41(H41), C76(H76), C43(H43), C62(H62), C10(H10),
 C86(H86), C87(H87), C63(H63), C12(H12), C66(H66), C65(H65), C36(H36), C11(H11),
  C34(H34), C35(H35)
4.b Idealised Me refined as rotating group:
 C90(H90A,H90B,H90C), C56(H56A,H56B,H56C), C14(H14A,H14B,H14C), C38(H38A,H38B,
 H38C)
;
_smtbx_masks_special_details
;
A solvent mask was calculated and 218 electrons were 
found in a volume of 928\%A^3^ in 2 voids per unit cell. 
This is consistent with the presence of 
2[H2O], 2[CH4O] per Asymmetric Unit 
which account for 224 electrons 
per unit cell.
;
_olex2_submission_special_instructions 'No special instructions were received'
_oxdiff_exptl_absorpt_empirical_details
;
Empirical correction (ABSPACK) includes:
- Absorption correction using spherical harmonics
- Frame scaling
;

loop_
_space_group_symop_operation_xyz
'x, y, z'
'x, -y, z+1/2'
'x+1/2, y+1/2, z'
'x+1/2, -y+1/2, z+1/2'

loop_
_atom_site_label
_atom_site_type_symbol
_atom_site_fract_x
_atom_site_fract_y
_atom_site_fract_z
_atom_site_U_iso_or_equiv
_atom_site_adp_type
_atom_site_occupancy
_atom_site_site_symmetry_order
_atom_site_calc_flag
_atom_site_refinement_flags_posn
_atom_site_refinement_flags_adp
_atom_site_refinement_flags_occupancy
_atom_site_disorder_assembly
_atom_site_disorder_group
V47 V 0.60359(7) 0.08917(3) 0.88108(8) 0.0374(2) Uani 1 1 d . . . . .
V70 V 0.39307(6) 0.12099(3) 0.28182(8) 0.0378(2) Uani 1 1 d . . . . .
V24 V 0.60694(7) 0.61203(3) 0.88906(10) 0.0482(3) Uani 1 1 d . . . . .
V1 V 0.38932(7) 0.64279(3) 0.21298(9) 0.0498(3) Uani 1 1 d . . . . .
O48 O 0.6548(2) 0.03264(12) 0.9091(3) 0.0443(10) Uani 1 1 d . . . . .
O55 O 0.6593(3) -0.05187(12) 0.9036(3) 0.0477(11) Uani 1 1 d . . . . .
O2 O 0.3837(3) 0.58084(12) 0.1817(3) 0.0524(12) Uani 1 1 d . . . . .
O68 O 0.5245(2) 0.08084(13) 0.9309(3) 0.0449(10) Uani 1 1 d . . . . .
N58 N 0.7422(3) 0.10817(14) 0.9227(3) 0.0355(11) Uani 1 1 d . . . . .
O15 O 0.3412(3) 0.69897(12) 0.1786(3) 0.0476(11) Uani 1 1 d . . . . .
O25 O 0.6125(3) 0.54911(12) 0.8980(4) 0.0510(11) Uani 1 1 d . . . . .
O71 O 0.3418(2) 0.06371(12) 0.2654(3) 0.0450(11) Uani 1 1 d . . . . .
O67 O 0.6057(3) 0.15186(12) 0.9027(4) 0.0493(12) Uani 1 1 d . . . . .
N59 N 0.7593(3) 0.15272(14) 0.9339(4) 0.0396(12) Uani 1 1 d . . . . .
O88 O 0.3891(3) 0.18466(13) 0.2831(4) 0.0554(11) Uani 1 1 d . . . . .
O69 O 0.5605(3) 0.08749(13) 0.7593(3) 0.0531(11) Uani 1 1 d . . . . .
O89 O 0.3377(3) -0.02159(13) 0.2619(3) 0.0498(11) Uani 1 1 d . . . . .
N4 N 0.2297(3) 0.58126(15) 0.1546(4) 0.0430(12) Uani 1 1 d . . . . .
N28 N 0.7465(3) 0.59572(15) 0.9597(4) 0.0413(12) Uani 1 1 d . . . . .
N27 N 0.7653(3) 0.55145(15) 0.9681(4) 0.0439(13) Uani 1 1 d . . . . .
O92 O 0.4626(3) 0.11683(13) 0.2180(3) 0.0569(12) Uani 1 1 d . . . . .
O91 O 0.4478(3) 0.11583(13) 0.3989(3) 0.0588(12) Uani 1 1 d . . . . .
N79 N 0.2551(3) 0.13839(15) 0.2127(4) 0.0396(12) Uani 1 1 d . . . . .
O32 O 0.6470(3) 0.66615(13) 0.9518(4) 0.0588(13) Uani 1 1 d . . . . .
O37 O 0.6325(4) 0.74943(15) 0.9411(4) 0.0680(14) Uani 1 1 d . . . . .
N19 N 0.3097(4) 0.42518(15) 0.1818(4) 0.0483(13) Uani 1 1 d D . . . .
C50 C 0.8123(3) 0.03906(16) 0.9264(4) 0.0332(13) Uani 1 1 d . . . . .
O13 O 0.3500(3) 0.78223(14) 0.2118(4) 0.0697(15) Uani 1 1 d . . . . .
O23 O 0.4787(3) 0.64934(14) 0.1775(5) 0.0816(18) Uani 1 1 d . . . . .
N5 N 0.2491(3) 0.62586(15) 0.1670(4) 0.0403(12) Uani 1 1 d . . . . .
O45 O 0.5089(3) 0.61471(14) 0.9075(4) 0.0727(16) Uani 1 1 d . . . . .
N64 N 0.6807(4) 0.30902(17) 0.9219(4) 0.0522(14) Uani 1 1 d . . . . .
N42 N 0.6907(4) 0.39465(15) 0.9249(4) 0.0490(13) Uani 1 1 d . . . . .
H42 H 0.690120 0.366896 0.923945 0.059 Uiso 1 1 calc R U . . .
C49 C 0.7342(3) 0.01475(17) 0.9148(4) 0.0306(12) Uani 1 1 d . . . . .
N80 N 0.2372(3) 0.18285(15) 0.2013(4) 0.0410(12) Uani 1 1 d . . . . .
N85 N 0.3125(4) 0.33943(16) 0.2116(4) 0.0503(14) Uani 1 1 d . . . . .
C16 C 0.3056(4) 0.51371(17) 0.1688(4) 0.0334(13) Uani 1 1 d . . . . .
C54 C 0.7398(4) -0.03022(18) 0.9126(4) 0.0357(13) Uani 1 1 d . . . . .
C44 C 0.6145(4) 0.46101(17) 0.8827(5) 0.0405(14) Uani 1 1 d . . . . .
H44 H 0.561287 0.475853 0.851850 0.049 Uiso 1 1 calc R U . . .
C72 C 0.2636(3) 0.04512(17) 0.2216(4) 0.0327(13) Uani 1 1 d . . . . .
C39 C 0.6924(4) 0.48340(17) 0.9298(5) 0.0377(14) Uani 1 1 d . . . . .
C3 C 0.3069(4) 0.56106(18) 0.1675(5) 0.0420(15) Uani 1 1 d . . . . .
C26 C 0.6916(4) 0.53146(17) 0.9326(5) 0.0373(14) Uani 1 1 d . . . . .
O22 O 0.4189(4) 0.64238(16) 0.3311(4) 0.0768(16) Uani 1 1 d . . . . .
C73 C 0.2591(4) -0.00056(18) 0.2194(4) 0.0375(14) Uani 1 1 d . . . . .
C17 C 0.3867(4) 0.49092(18) 0.1860(5) 0.0459(16) Uani 1 1 d . . . . .
H17 H 0.440432 0.505720 0.192907 0.055 Uiso 1 1 calc R U . . .
C40 C 0.7704(4) 0.46004(19) 0.9744(5) 0.0452(15) Uani 1 1 d . . . . .
H40 H 0.824295 0.474127 1.006727 0.054 Uiso 1 1 calc R U . . .
C74 C 0.1774(4) -0.02117(19) 0.1775(5) 0.0444(15) Uani 1 1 d . . . . .
H74 H 0.174629 -0.051146 0.178395 0.053 Uiso 1 1 calc R U . . .
O46 O 0.5952(4) 0.62133(15) 0.7724(4) 0.0822(16) Uani 1 1 d . . . . .
C51 C 0.8947(4) 0.01785(19) 0.9329(5) 0.0448(15) Uani 1 1 d . . . . .
H51 H 0.946839 0.033871 0.938841 0.054 Uiso 1 1 calc R U . . .
C6 C 0.1787(4) 0.6498(2) 0.1591(4) 0.0435(16) Uani 1 1 d . . . . .
H6 H 0.122087 0.636822 0.144416 0.052 Uiso 1 1 calc R U . . .
C52 C 0.8978(4) -0.0266(2) 0.9306(5) 0.0508(17) Uani 1 1 d . . . . .
H52 H 0.952080 -0.040748 0.936281 0.061 Uiso 1 1 calc R U . . .
C21 C 0.2285(4) 0.49020(19) 0.1572(5) 0.0458(16) Uani 1 1 d . . . . .
H21 H 0.173196 0.504316 0.144071 0.055 Uiso 1 1 calc R U . . .
C57 C 0.8121(4) 0.08470(17) 0.9316(4) 0.0392(14) Uani 1 1 d . . . . .
H57 H 0.867272 0.098739 0.942428 0.047 Uiso 1 1 calc R U . . .
C20 C 0.2316(4) 0.4463(2) 0.1645(5) 0.0478(16) Uani 1 1 d . . . . .
H20 H 0.178500 0.430886 0.157362 0.057 Uiso 1 1 calc R U . . .
C84 C 0.2345(4) 0.3178(2) 0.1911(5) 0.0502(17) Uani 1 1 d . . . . .
H84 H 0.180494 0.333190 0.170568 0.060 Uiso 1 1 calc R U . . .
C75 C 0.0987(4) 0.0028(2) 0.1335(5) 0.0504(16) Uani 1 1 d . . . . .
H75 H 0.044386 -0.011190 0.102525 0.061 Uiso 1 1 calc R U . . .
C77 C 0.1843(3) 0.06838(17) 0.1802(4) 0.0351(13) Uani 1 1 d . . . . .
C82 C 0.3114(4) 0.25103(18) 0.2323(5) 0.0397(14) Uani 1 1 d . . . . .
C60 C 0.6818(4) 0.17176(18) 0.9199(4) 0.0370(13) Uani 1 1 d . . . . .
C29 C 0.8142(4) 0.62091(19) 0.9839(5) 0.0458(16) Uani 1 1 d . . . . .
H29 H 0.871879 0.608948 1.006035 0.055 Uiso 1 1 calc R U . . .
C53 C 0.8182(4) -0.05030(18) 0.9195(4) 0.0429(15) Uani 1 1 d . . . . .
H53 H 0.819806 -0.080269 0.916851 0.051 Uiso 1 1 calc R U . . .
C30 C 0.8056(4) 0.66756(19) 0.9787(5) 0.0481(17) Uani 1 1 d . . . . .
C18 C 0.3871(4) 0.4472(2) 0.1927(5) 0.0524(17) Uani 1 1 d . . . . .
H18 H 0.441461 0.432331 0.205058 0.063 Uiso 1 1 calc R U . . .
C61 C 0.6807(4) 0.21983(18) 0.9222(4) 0.0369(14) Uani 1 1 d . . . . .
C81 C 0.3121(4) 0.20346(19) 0.2405(5) 0.0396(14) Uani 1 1 d . . . . .
C83 C 0.2311(4) 0.27389(19) 0.1992(5) 0.0443(16) Uani 1 1 d . . . . .
H83 H 0.175735 0.259618 0.182731 0.053 Uiso 1 1 calc R U . . .
C78 C 0.1835(4) 0.11394(19) 0.1786(5) 0.0421(15) Uani 1 1 d . . . . .
H78 H 0.128057 0.127577 0.151432 0.051 Uiso 1 1 calc R U . . .
C41 C 0.7669(4) 0.41561(19) 0.9700(5) 0.0479(16) Uani 1 1 d . . . . .
H41 H 0.819303 0.399870 0.999296 0.057 Uiso 1 1 calc R U . . .
C76 C 0.1023(4) 0.0467(2) 0.1365(5) 0.0476(17) Uani 1 1 d . . . . .
H76 H 0.049649 0.062584 0.109281 0.057 Uiso 1 1 calc R U . . .
C8 C 0.2661(5) 0.71746(19) 0.1848(5) 0.0454(16) Uani 1 1 d . . . . .
C90 C 0.3357(4) -0.06785(18) 0.2549(5) 0.0535(18) Uani 1 1 d . . . . .
H90A H 0.313789 -0.076264 0.186199 0.080 Uiso 1 1 calc R U . . .
H90B H 0.296298 -0.079146 0.290095 0.080 Uiso 1 1 calc R U . . .
H90C H 0.395670 -0.079044 0.283919 0.080 Uiso 1 1 calc R U . . .
C43 C 0.6157(5) 0.41653(19) 0.8815(6) 0.0526(17) Uani 1 1 d . . . . .
H43 H 0.562788 0.401600 0.849591 0.063 Uiso 1 1 calc R U . . .
C62 C 0.7604(4) 0.2429(2) 0.9537(5) 0.0505(17) Uani 1 1 d . . . . .
H62 H 0.815650 0.228609 0.975491 0.061 Uiso 1 1 calc R U . . .
C10 C 0.1888(5) 0.7850(2) 0.1978(5) 0.065(2) Uani 1 1 d . . . . .
H10 H 0.189162 0.814814 0.204810 0.079 Uiso 1 1 calc R U . . .
C86 C 0.3891(5) 0.3180(2) 0.2433(5) 0.057(2) Uani 1 1 d . . . . .
H86 H 0.443312 0.333208 0.258584 0.069 Uiso 1 1 calc R U . . .
C87 C 0.3919(4) 0.27284(19) 0.2547(5) 0.0510(18) Uani 1 1 d . . . . .
H87 H 0.446819 0.258251 0.276899 0.061 Uiso 1 1 calc R U . . .
C63 C 0.7573(5) 0.28746(19) 0.9526(5) 0.0507(17) Uani 1 1 d . . . . .
H63 H 0.811265 0.302783 0.974378 0.061 Uiso 1 1 calc R U . . .
C12 C 0.1053(5) 0.7189(2) 0.1708(5) 0.0580(19) Uani 1 1 d . . . . .
H12 H 0.050386 0.704623 0.159719 0.070 Uiso 1 1 calc R U . . .
C7 C 0.1852(4) 0.6959(2) 0.1723(5) 0.0449(16) Uani 1 1 d . . . . .
C33 C 0.7178(5) 0.7334(2) 0.9570(5) 0.0547(18) Uani 1 1 d . . . . .
C66 C 0.6025(5) 0.2432(2) 0.8904(6) 0.0592(18) Uani 1 1 d . . . . .
H66 H 0.547142 0.229036 0.868757 0.071 Uiso 1 1 calc R U . . .
C56 C 0.6617(5) -0.09758(19) 0.8984(7) 0.067(2) Uani 1 1 d . . . . .
H56A H 0.680865 -0.105995 0.842272 0.101 Uiso 1 1 calc R U . . .
H56B H 0.602340 -0.108971 0.890906 0.101 Uiso 1 1 calc R U . . .
H56C H 0.703380 -0.108695 0.958428 0.101 Uiso 1 1 calc R U . . .
C31 C 0.7228(4) 0.6879(2) 0.9627(5) 0.0488(16) Uani 1 1 d . . . . .
C14 C 0.3566(6) 0.8282(2) 0.2301(6) 0.080(2) Uani 1 1 d . . . . .
H14A H 0.314437 0.842991 0.175760 0.121 Uiso 1 1 calc R U . . .
H14B H 0.416967 0.837729 0.236017 0.121 Uiso 1 1 calc R U . . .
H14C H 0.342827 0.834414 0.290826 0.121 Uiso 1 1 calc R U . . .
C9 C 0.2673(5) 0.7631(2) 0.1994(5) 0.0516(17) Uani 1 1 d . . . . .
C65 C 0.6050(6) 0.2866(2) 0.8903(7) 0.067(2) Uani 1 1 d . . . . .
H65 H 0.550613 0.301555 0.866709 0.081 Uiso 1 1 calc R U . . .
C36 C 0.8841(5) 0.6931(2) 0.9883(6) 0.064(2) Uani 1 1 d . . . . .
H36 H 0.939907 0.679862 0.997866 0.077 Uiso 1 1 calc R U . . .
C11 C 0.1109(5) 0.7620(2) 0.1857(6) 0.070(2) Uani 1 1 d . . . . .
H11 H 0.059235 0.776729 0.187964 0.084 Uiso 1 1 calc R U . . .
C34 C 0.7953(6) 0.7563(2) 0.9666(6) 0.071(2) Uani 1 1 d . . . . .
H34 H 0.792302 0.786230 0.961358 0.085 Uiso 1 1 calc R U . . .
C38 C 0.6198(6) 0.7954(2) 0.9257(6) 0.077(2) Uani 1 1 d . . . . .
H38A H 0.640037 0.804022 0.870482 0.116 Uiso 1 1 calc R U . . .
H38B H 0.654093 0.810394 0.984658 0.116 Uiso 1 1 calc R U . . .
H38C H 0.556756 0.802245 0.911828 0.116 Uiso 1 1 calc R U . . .
C35 C 0.8780(5) 0.7359(2) 0.9838(7) 0.074(2) Uani 1 1 d . . . . .
H35 H 0.930000 0.752359 0.992241 0.089 Uiso 1 1 calc R U . . .
H19 H 0.314(5) 0.3967(9) 0.191(5) 0.089 Uiso 1 1 d D U . . .

loop_
_atom_site_aniso_label
_atom_site_aniso_U_11
_atom_site_aniso_U_22
_atom_site_aniso_U_33
_atom_site_aniso_U_23
_atom_site_aniso_U_13
_atom_site_aniso_U_12
V47 0.0358(5) 0.0264(5) 0.0476(6) -0.0023(5) 0.0092(4) 0.0000(4)
V70 0.0361(5) 0.0265(5) 0.0475(6) 0.0022(5) 0.0076(5) 0.0009(4)
V24 0.0454(6) 0.0266(5) 0.0745(8) 0.0022(6) 0.0209(5) 0.0006(5)
V1 0.0399(6) 0.0293(6) 0.0801(9) 0.0039(6) 0.0180(6) -0.0005(5)
O48 0.034(2) 0.028(2) 0.069(3) 0.000(2) 0.012(2) 0.0005(17)
O55 0.040(2) 0.025(2) 0.076(3) -0.002(2) 0.015(2) -0.0040(18)
O2 0.041(2) 0.023(2) 0.098(4) 0.001(2) 0.029(2) -0.0037(19)
O68 0.038(2) 0.038(2) 0.062(3) 0.004(2) 0.020(2) 0.0041(17)
N58 0.040(3) 0.018(2) 0.048(3) -0.003(2) 0.012(2) -0.001(2)
O15 0.046(2) 0.022(2) 0.078(3) 0.003(2) 0.023(2) 0.0054(18)
O25 0.040(2) 0.027(2) 0.088(3) 0.004(2) 0.022(2) 0.001(2)
O71 0.039(2) 0.025(2) 0.066(3) 0.004(2) 0.009(2) -0.0009(17)
O67 0.034(2) 0.030(2) 0.080(4) -0.004(2) 0.011(2) -0.0006(19)
N59 0.042(3) 0.021(2) 0.059(3) -0.002(2) 0.018(3) -0.002(2)
O88 0.042(2) 0.031(2) 0.083(3) 0.000(3) 0.003(2) -0.005(2)
O69 0.058(3) 0.047(3) 0.048(3) -0.003(2) 0.007(2) -0.003(2)
O89 0.041(2) 0.030(2) 0.070(3) 0.003(2) 0.003(2) 0.0029(19)
N4 0.045(3) 0.029(3) 0.054(3) 0.006(3) 0.015(2) -0.002(2)
N28 0.045(3) 0.021(3) 0.059(3) -0.005(2) 0.019(3) -0.004(2)
N27 0.039(3) 0.030(3) 0.064(4) -0.002(3) 0.018(3) 0.001(2)
O92 0.054(3) 0.046(3) 0.080(3) -0.002(3) 0.034(2) -0.002(2)
O91 0.066(3) 0.046(3) 0.052(3) 0.003(2) -0.001(2) -0.004(2)
N79 0.038(3) 0.026(3) 0.053(3) 0.007(2) 0.011(2) 0.006(2)
O32 0.066(3) 0.026(2) 0.095(4) -0.011(2) 0.041(3) -0.009(2)
O37 0.086(4) 0.031(2) 0.091(4) -0.002(3) 0.033(3) 0.004(2)
N19 0.063(4) 0.024(3) 0.064(4) 0.002(3) 0.027(3) -0.002(3)
C50 0.037(3) 0.021(3) 0.041(3) -0.001(3) 0.010(3) -0.005(2)
O13 0.091(4) 0.027(2) 0.103(4) -0.008(3) 0.047(3) -0.007(2)
O23 0.057(3) 0.039(3) 0.163(6) 0.013(3) 0.055(3) 0.003(2)
N5 0.039(3) 0.030(3) 0.056(3) 0.004(3) 0.019(2) 0.005(2)
O45 0.047(3) 0.035(3) 0.144(5) 0.004(3) 0.041(3) 0.008(2)
N64 0.063(4) 0.036(3) 0.059(4) 0.002(3) 0.020(3) 0.006(3)
N42 0.064(4) 0.022(3) 0.062(4) 0.002(3) 0.021(3) 0.004(3)
C49 0.029(3) 0.031(3) 0.028(3) 0.002(3) 0.004(2) 0.005(2)
N80 0.043(3) 0.025(3) 0.056(3) 0.006(2) 0.016(2) 0.005(2)
N85 0.063(4) 0.026(3) 0.061(4) 0.002(3) 0.017(3) 0.001(3)
C16 0.038(3) 0.028(3) 0.035(3) -0.001(3) 0.012(3) -0.005(2)
C54 0.036(3) 0.033(3) 0.037(3) 0.002(3) 0.010(3) -0.007(3)
C44 0.042(3) 0.025(3) 0.053(4) 0.002(3) 0.012(3) 0.002(3)
C72 0.032(3) 0.027(3) 0.040(3) 0.001(3) 0.011(3) -0.002(2)
C39 0.041(3) 0.024(3) 0.054(4) -0.005(3) 0.022(3) 0.003(3)
C3 0.042(3) 0.025(3) 0.058(4) 0.000(3) 0.014(3) 0.008(3)
C26 0.044(4) 0.021(3) 0.054(4) 0.000(3) 0.026(3) 0.002(3)
O22 0.082(4) 0.059(3) 0.071(4) 0.002(3) -0.005(3) -0.011(3)
C73 0.037(3) 0.032(3) 0.045(4) 0.005(3) 0.014(3) 0.001(3)
C17 0.040(3) 0.029(3) 0.068(5) 0.003(3) 0.014(3) 0.001(3)
C40 0.045(4) 0.038(4) 0.054(4) -0.002(3) 0.017(3) 0.002(3)
C74 0.048(4) 0.028(3) 0.056(4) -0.005(3) 0.014(3) -0.005(3)
O46 0.111(4) 0.051(3) 0.075(4) 0.011(3) 0.014(3) 0.001(3)
C51 0.033(3) 0.040(4) 0.059(4) 0.001(3) 0.010(3) -0.002(3)
C6 0.034(3) 0.050(4) 0.048(4) 0.013(3) 0.014(3) 0.005(3)
C52 0.038(3) 0.036(3) 0.079(5) -0.002(4) 0.019(3) 0.004(3)
C21 0.036(3) 0.031(3) 0.071(5) 0.004(3) 0.017(3) -0.001(3)
C57 0.043(3) 0.028(3) 0.047(4) 0.001(3) 0.014(3) -0.011(3)
C20 0.039(4) 0.040(4) 0.065(5) -0.012(3) 0.018(3) -0.012(3)
C84 0.051(4) 0.035(4) 0.060(5) -0.004(3) 0.009(3) 0.001(3)
C75 0.035(3) 0.037(3) 0.076(5) -0.009(3) 0.010(3) -0.007(3)
C77 0.029(3) 0.029(3) 0.049(4) -0.003(3) 0.015(3) -0.001(2)
C82 0.052(4) 0.027(3) 0.044(4) 0.002(3) 0.020(3) 0.000(3)
C60 0.050(4) 0.029(3) 0.033(3) -0.002(3) 0.013(3) -0.004(3)
C29 0.050(4) 0.033(4) 0.057(4) -0.005(3) 0.019(3) 0.001(3)
C53 0.051(4) 0.026(3) 0.053(4) -0.006(3) 0.018(3) 0.000(3)
C30 0.062(4) 0.029(3) 0.056(4) -0.011(3) 0.022(3) -0.016(3)
C18 0.045(4) 0.040(4) 0.069(5) 0.003(4) 0.013(3) 0.008(3)
C61 0.050(4) 0.024(3) 0.040(3) -0.002(3) 0.019(3) -0.001(3)
C81 0.040(3) 0.029(3) 0.051(4) -0.001(3) 0.015(3) 0.003(3)
C83 0.043(4) 0.035(4) 0.050(4) -0.001(3) 0.006(3) 0.004(3)
C78 0.029(3) 0.042(4) 0.052(4) 0.004(3) 0.009(3) 0.002(3)
C41 0.052(4) 0.034(4) 0.061(4) 0.000(3) 0.022(3) 0.009(3)
C76 0.027(3) 0.040(4) 0.068(5) -0.005(3) 0.002(3) 0.002(3)
C8 0.065(4) 0.027(3) 0.050(4) 0.006(3) 0.025(3) 0.010(3)
C90 0.048(4) 0.025(3) 0.080(5) 0.002(3) 0.009(3) 0.003(3)
C43 0.052(4) 0.031(3) 0.074(5) 0.002(4) 0.017(3) 0.000(3)
C62 0.054(4) 0.037(4) 0.064(5) -0.001(3) 0.021(3) 0.000(3)
C10 0.090(6) 0.045(4) 0.074(5) 0.004(4) 0.044(5) 0.017(4)
C86 0.055(4) 0.035(4) 0.082(6) 0.001(4) 0.020(4) -0.008(3)
C87 0.051(4) 0.028(3) 0.074(5) 0.003(3) 0.018(4) 0.002(3)
C63 0.063(4) 0.027(3) 0.061(5) 0.000(3) 0.018(4) -0.003(3)
C12 0.058(4) 0.043(4) 0.075(5) 0.016(4) 0.023(4) 0.015(3)
C7 0.051(4) 0.040(4) 0.046(4) 0.008(3) 0.018(3) 0.014(3)
C33 0.083(5) 0.028(4) 0.057(5) -0.006(3) 0.027(4) -0.011(3)
C66 0.049(4) 0.039(4) 0.086(5) -0.009(4) 0.016(3) 0.000(3)
C56 0.056(4) 0.026(3) 0.120(7) -0.013(4) 0.026(4) -0.013(3)
C31 0.051(4) 0.037(4) 0.063(5) -0.012(3) 0.023(3) -0.012(3)
C14 0.125(7) 0.029(4) 0.093(6) -0.011(4) 0.042(5) 0.001(4)
C9 0.077(5) 0.033(3) 0.055(4) 0.002(3) 0.035(4) 0.007(3)
C65 0.063(5) 0.034(4) 0.100(6) 0.011(5) 0.017(4) 0.019(4)
C36 0.047(4) 0.060(5) 0.085(6) -0.005(4) 0.018(4) -0.012(3)
C11 0.075(5) 0.053(5) 0.093(6) 0.013(5) 0.042(5) 0.027(4)
C34 0.111(7) 0.023(4) 0.084(6) -0.009(4) 0.037(5) -0.018(4)
C38 0.129(7) 0.026(4) 0.074(6) 0.005(4) 0.028(5) 0.007(4)
C35 0.076(5) 0.041(4) 0.109(7) -0.020(5) 0.031(5) -0.033(4)

loop_
_atom_type_symbol
_atom_type_description
_atom_type_scat_dispersion_real
_atom_type_scat_dispersion_imag
_atom_type_scat_source
C C 0.0033 0.0016 'International Tables Vol C Tables 4.2.6.8 and 6.1.1.4'
H H 0.0000 0.0000 'International Tables Vol C Tables 4.2.6.8 and 6.1.1.4'
N N 0.0061 0.0033 'International Tables Vol C Tables 4.2.6.8 and 6.1.1.4'
O O 0.0106 0.0060 'International Tables Vol C Tables 4.2.6.8 and 6.1.1.4'
V V 0.3005 0.5294 'International Tables Vol C Tables 4.2.6.8 and 6.1.1.4'

loop_
_geom_angle_atom_site_label_1
_geom_angle_atom_site_label_2
_geom_angle_atom_site_label_3
_geom_angle
_geom_angle_site_symmetry_1
_geom_angle_site_symmetry_3
_geom_angle_publ_flag
O48 V47 N58 82.83(17) . . ?
O48 V47 O67 152.38(19) . . ?
O68 V47 O48 94.96(19) . . ?
O68 V47 N58 139.7(2) . . ?
O68 V47 O67 94.1(2) . . ?
O68 V47 O69 109.1(2) . . ?
O67 V47 N58 73.49(18) . . ?
O69 V47 O48 101.5(2) . . ?
O69 V47 N58 110.8(2) . . ?
O69 V47 O67 100.1(2) . . ?
O71 V70 O88 155.13(17) . . ?
O71 V70 N79 81.84(17) . . ?
O88 V70 N79 73.84(18) . . ?
O92 V70 O71 100.40(19) . . ?
O92 V70 O88 96.5(2) . . ?
O92 V70 O91 109.2(2) . . ?
O92 V70 N79 121.0(2) . . ?
O91 V70 O71 95.84(19) . . ?
O91 V70 O88 95.6(2) . . ?
O91 V70 N79 129.4(2) . . ?
O25 V24 N28 73.58(18) . . ?
O32 V24 O25 147.6(2) . . ?
O32 V24 N28 81.42(19) . . ?
O45 V24 O25 93.8(2) . . ?
O45 V24 N28 143.1(2) . . ?
O45 V24 O32 94.1(2) . . ?
O45 V24 O46 109.2(3) . . ?
O46 V24 O25 103.4(2) . . ?
O46 V24 N28 107.5(2) . . ?
O46 V24 O32 103.5(2) . . ?
O2 V1 N5 73.76(17) . . ?
O15 V1 O2 148.34(19) . . ?
O15 V1 N5 82.12(17) . . ?
O23 V1 O2 92.1(2) . . ?
O23 V1 O15 96.5(2) . . ?
O23 V1 N5 145.4(3) . . ?
O22 V1 O2 101.9(2) . . ?
O22 V1 O15 104.0(2) . . ?
O22 V1 O23 108.6(3) . . ?
O22 V1 N5 105.2(3) . . ?
C49 O48 V47 135.5(3) . . ?
C54 O55 C56 116.7(5) . . ?
C3 O2 V1 118.1(3) . . ?
N59 N58 V47 116.3(3) . . ?
C57 N58 V47 128.5(4) . . ?
C57 N58 N59 114.9(4) . . ?
C8 O15 V1 131.7(4) . . ?
C26 O25 V24 117.6(3) . . ?
C72 O71 V70 138.3(3) . . ?
C60 O67 V47 118.3(4) . . ?
C60 N59 N58 107.1(4) . . ?
C81 O88 V70 118.1(4) . . ?
C73 O89 C90 116.9(4) . . ?
C3 N4 N5 107.3(4) . . ?
N27 N28 V24 115.1(3) . . ?
C29 N28 V24 127.9(4) . . ?
C29 N28 N27 116.5(5) . . ?
C26 N27 N28 107.9(5) . . ?
N80 N79 V70 115.8(3) . . ?
C78 N79 V70 130.0(4) . . ?
C78 N79 N80 114.2(4) . . ?
C31 O32 V24 130.9(4) . . ?
C33 O37 C38 117.7(6) . . ?
C20 N19 C18 120.0(5) . . ?
C20 N19 H19 122(5) . . ?
C18 N19 H19 117(5) . . ?
C49 C50 C51 119.4(5) . . ?
C49 C50 C57 122.1(5) . . ?
C51 C50 C57 118.5(5) . . ?
C9 O13 C14 117.5(5) . . ?
N4 N5 V1 115.9(3) . . ?
C6 N5 V1 129.6(4) . . ?
C6 N5 N4 114.0(5) . . ?
C63 N64 C65 117.7(6) . . ?
C41 N42 H42 120.0 . . ?
C43 N42 H42 120.0 . . ?
C43 N42 C41 120.0(5) . . ?
O48 C49 C50 122.4(5) . . ?
O48 C49 C54 118.5(5) . . ?
C50 C49 C54 119.0(5) . . ?
C81 N80 N79 108.3(4) . . ?
C86 N85 C84 119.0(6) . . ?
C17 C16 C3 119.5(5) . . ?
C21 C16 C3 123.1(5) . . ?
C21 C16 C17 117.3(5) . . ?
O55 C54 C49 115.1(5) . . ?
C53 C54 O55 123.5(5) . . ?
C53 C54 C49 121.5(5) . . ?
C39 C44 H44 120.1 . . ?
C39 C44 C43 119.8(6) . . ?
C43 C44 H44 120.1 . . ?
O71 C72 C73 118.7(5) . . ?
O71 C72 C77 122.8(5) . . ?
C77 C72 C73 118.5(5) . . ?
C44 C39 C26 120.3(5) . . ?
C44 C39 C40 118.3(5) . . ?
C40 C39 C26 121.5(5) . . ?
O2 C3 N4 123.4(5) . . ?
O2 C3 C16 119.0(5) . . ?
N4 C3 C16 117.5(5) . . ?
O25 C26 C39 115.2(5) . . ?
N27 C26 O25 125.6(5) . . ?
N27 C26 C39 119.2(5) . . ?
O89 C73 C72 116.1(5) . . ?
O89 C73 C74 123.6(5) . . ?
C74 C73 C72 120.3(5) . . ?
C16 C17 H17 119.9 . . ?
C18 C17 C16 120.1(6) . . ?
C18 C17 H17 119.9 . . ?
C39 C40 H40 120.5 . . ?
C41 C40 C39 118.9(6) . . ?
C41 C40 H40 120.5 . . ?
C73 C74 H74 119.8 . . ?
C73 C74 C75 120.4(6) . . ?
C75 C74 H74 119.8 . . ?
C50 C51 H51 120.0 . . ?
C52 C51 C50 120.0(5) . . ?
C52 C51 H51 120.0 . . ?
N5 C6 H6 118.9 . . ?
N5 C6 C7 122.2(5) . . ?
C7 C6 H6 118.9 . . ?
C51 C52 H52 120.3 . . ?
C51 C52 C53 119.3(5) . . ?
C53 C52 H52 120.3 . . ?
C16 C21 H21 119.6 . . ?
C20 C21 C16 120.9(6) . . ?
C20 C21 H21 119.6 . . ?
N58 C57 C50 125.3(5) . . ?
N58 C57 H57 117.4 . . ?
C50 C57 H57 117.4 . . ?
N19 C20 C21 120.8(5) . . ?
N19 C20 H20 119.6 . . ?
C21 C20 H20 119.6 . . ?
N85 C84 H84 118.8 . . ?
N85 C84 C83 122.4(6) . . ?
C83 C84 H84 118.8 . . ?
C74 C75 H75 120.2 . . ?
C76 C75 C74 119.6(6) . . ?
C76 C75 H75 120.2 . . ?
C72 C77 C78 121.8(5) . . ?
C72 C77 C76 120.3(5) . . ?
C76 C77 C78 117.9(5) . . ?
C83 C82 C81 121.5(5) . . ?
C87 C82 C81 119.2(5) . . ?
C87 C82 C83 119.3(6) . . ?
O67 C60 N59 124.3(5) . . ?
O67 C60 C61 117.8(5) . . ?
N59 C60 C61 117.8(5) . . ?
N28 C29 H29 118.5 . . ?
N28 C29 C30 122.9(6) . . ?
C30 C29 H29 118.5 . . ?
C54 C53 C52 120.8(5) . . ?
C54 C53 H53 119.6 . . ?
C52 C53 H53 119.6 . . ?
C31 C30 C29 121.8(6) . . ?
C31 C30 C36 119.0(6) . . ?
C36 C30 C29 119.2(6) . . ?
N19 C18 C17 120.8(6) . . ?
N19 C18 H18 119.6 . . ?
C17 C18 H18 119.6 . . ?
C62 C61 C60 120.7(5) . . ?
C66 C61 C60 122.6(5) . . ?
C66 C61 C62 116.7(6) . . ?
O88 C81 C82 117.9(5) . . ?
N80 C81 O88 123.8(5) . . ?
N80 C81 C82 118.3(5) . . ?
C84 C83 C82 118.9(6) . . ?
C84 C83 H83 120.5 . . ?
C82 C83 H83 120.5 . . ?
N79 C78 C77 124.8(5) . . ?
N79 C78 H78 117.6 . . ?
C77 C78 H78 117.6 . . ?
N42 C41 C40 121.8(6) . . ?
N42 C41 H41 119.1 . . ?
C40 C41 H41 119.1 . . ?
C75 C76 C77 120.9(5) . . ?
C75 C76 H76 119.5 . . ?
C77 C76 H76 119.5 . . ?
O15 C8 C7 124.3(5) . . ?
O15 C8 C9 117.7(6) . . ?
C7 C8 C9 117.9(6) . . ?
O89 C90 H90A 109.5 . . ?
O89 C90 H90B 109.5 . . ?
O89 C90 H90C 109.5 . . ?
H90A C90 H90B 109.5 . . ?
H90A C90 H90C 109.5 . . ?
H90B C90 H90C 109.5 . . ?
N42 C43 C44 121.2(6) . . ?
N42 C43 H43 119.4 . . ?
C44 C43 H43 119.4 . . ?
C61 C62 H62 120.4 . . ?
C61 C62 C63 119.3(6) . . ?
C63 C62 H62 120.4 . . ?
C9 C10 H10 120.5 . . ?
C11 C10 H10 120.5 . . ?
C11 C10 C9 119.0(7) . . ?
N85 C86 H86 118.8 . . ?
N85 C86 C87 122.3(6) . . ?
C87 C86 H86 118.8 . . ?
C82 C87 C86 118.0(6) . . ?
C82 C87 H87 121.0 . . ?
C86 C87 H87 121.0 . . ?
N64 C63 C62 122.4(6) . . ?
N64 C63 H63 118.8 . . ?
C62 C63 H63 118.8 . . ?
C7 C12 H12 120.7 . . ?
C11 C12 H12 120.7 . . ?
C11 C12 C7 118.6(7) . . ?
C8 C7 C6 121.3(5) . . ?
C8 C7 C12 120.7(6) . . ?
C12 C7 C6 118.0(6) . . ?
O37 C33 C31 114.0(6) . . ?
O37 C33 C34 127.2(6) . . ?
C34 C33 C31 118.8(7) . . ?
C61 C66 H66 119.7 . . ?
C65 C66 C61 120.6(7) . . ?
C65 C66 H66 119.7 . . ?
O55 C56 H56A 109.5 . . ?
O55 C56 H56B 109.5 . . ?
O55 C56 H56C 109.5 . . ?
H56A C56 H56B 109.5 . . ?
H56A C56 H56C 109.5 . . ?
H56B C56 H56C 109.5 . . ?
O32 C31 C30 122.2(6) . . ?
O32 C31 C33 118.0(6) . . ?
C30 C31 C33 119.7(6) . . ?
O13 C14 H14A 109.5 . . ?
O13 C14 H14B 109.5 . . ?
O13 C14 H14C 109.5 . . ?
H14A C14 H14B 109.5 . . ?
H14A C14 H14C 109.5 . . ?
H14B C14 H14C 109.5 . . ?
O13 C9 C8 114.7(6) . . ?
O13 C9 C10 124.8(6) . . ?
C10 C9 C8 120.5(7) . . ?
N64 C65 C66 123.2(7) . . ?
N64 C65 H65 118.4 . . ?
C66 C65 H65 118.4 . . ?
C30 C36 H36 119.8 . . ?
C35 C36 C30 120.3(7) . . ?
C35 C36 H36 119.8 . . ?
C10 C11 H11 118.4 . . ?
C12 C11 C10 123.2(7) . . ?
C12 C11 H11 118.4 . . ?
C33 C34 H34 119.4 . . ?
C33 C34 C35 121.3(6) . . ?
C35 C34 H34 119.4 . . ?
O37 C38 H38A 109.5 . . ?
O37 C38 H38B 109.5 . . ?
O37 C38 H38C 109.5 . . ?
H38A C38 H38B 109.5 . . ?
H38A C38 H38C 109.5 . . ?
H38B C38 H38C 109.5 . . ?
C36 C35 C34 120.8(7) . . ?
C36 C35 H35 119.6 . . ?
C34 C35 H35 119.6 . . ?

loop_
_geom_bond_atom_site_label_1
_geom_bond_atom_site_label_2
_geom_bond_distance
_geom_bond_site_symmetry_2
_geom_bond_publ_flag
V47 O48 1.914(4) . ?
V47 O68 1.605(4) . ?
V47 N58 2.131(4) . ?
V47 O67 1.965(4) . ?
V47 O69 1.642(4) . ?
V70 O71 1.930(4) . ?
V70 O88 1.974(4) . ?
V70 O92 1.601(4) . ?
V70 O91 1.618(4) . ?
V70 N79 2.134(5) . ?
V24 O25 1.954(4) . ?
V24 N28 2.151(5) . ?
V24 O32 1.910(4) . ?
V24 O45 1.617(4) . ?
V24 O46 1.622(5) . ?
V1 O2 1.965(4) . ?
V1 O15 1.898(4) . ?
V1 O23 1.620(4) . ?
V1 N5 2.137(5) . ?
V1 O22 1.585(5) . ?
O48 C49 1.329(6) . ?
O55 C54 1.389(6) . ?
O55 C56 1.419(7) . ?
O2 C3 1.299(7) . ?
N58 N59 1.406(6) . ?
N58 C57 1.279(7) . ?
O15 C8 1.324(7) . ?
O25 C26 1.297(7) . ?
O71 C72 1.315(6) . ?
O67 C60 1.287(7) . ?
N59 C60 1.298(7) . ?
O88 C81 1.299(7) . ?
O89 C73 1.352(6) . ?
O89 C90 1.436(6) . ?
N4 N5 1.414(6) . ?
N4 C3 1.314(7) . ?
N28 N27 1.400(6) . ?
N28 C29 1.269(7) . ?
N27 C26 1.262(7) . ?
N79 N80 1.405(6) . ?
N79 C78 1.309(7) . ?
O32 C31 1.322(7) . ?
O37 C33 1.366(8) . ?
O37 C38 1.445(7) . ?
N19 C20 1.332(7) . ?
N19 C18 1.348(8) . ?
N19 H19 0.89(3) . ?
C50 C49 1.392(7) . ?
C50 C51 1.415(7) . ?
C50 C57 1.416(7) . ?
O13 C14 1.446(7) . ?
O13 C9 1.374(8) . ?
N5 C6 1.297(7) . ?
N64 C63 1.316(7) . ?
N64 C65 1.320(9) . ?
N42 H42 0.8600 . ?
N42 C41 1.329(7) . ?
N42 C43 1.326(8) . ?
C49 C54 1.397(7) . ?
N80 C81 1.294(7) . ?
N85 C84 1.335(7) . ?
N85 C86 1.315(8) . ?
C16 C3 1.467(7) . ?
C16 C17 1.396(8) . ?
C16 C21 1.366(7) . ?
C54 C53 1.342(7) . ?
C44 H44 0.9300 . ?
C44 C39 1.376(8) . ?
C44 C43 1.379(7) . ?
C72 C73 1.417(7) . ?
C72 C77 1.391(7) . ?
C39 C26 1.490(7) . ?
C39 C40 1.387(8) . ?
C73 C74 1.381(7) . ?
C17 H17 0.9300 . ?
C17 C18 1.357(8) . ?
C40 H40 0.9300 . ?
C40 C41 1.379(8) . ?
C74 H74 0.9300 . ?
C74 C75 1.403(8) . ?
C51 H51 0.9300 . ?
C51 C52 1.379(8) . ?
C6 H6 0.9300 . ?
C6 C7 1.440(8) . ?
C52 H52 0.9300 . ?
C52 C53 1.402(8) . ?
C21 H21 0.9300 . ?
C21 C20 1.365(8) . ?
C57 H57 0.9300 . ?
C20 H20 0.9300 . ?
C84 H84 0.9300 . ?
C84 C83 1.368(8) . ?
C75 H75 0.9300 . ?
C75 C76 1.362(8) . ?
C77 C78 1.412(7) . ?
C77 C76 1.405(7) . ?
C82 C81 1.478(8) . ?
C82 C83 1.384(8) . ?
C82 C87 1.370(8) . ?
C60 C61 1.490(7) . ?
C29 H29 0.9300 . ?
C29 C30 1.451(8) . ?
C53 H53 0.9300 . ?
C30 C31 1.386(8) . ?
C30 C36 1.423(8) . ?
C18 H18 0.9300 . ?
C61 C62 1.379(8) . ?
C61 C66 1.366(8) . ?
C83 H83 0.9300 . ?
C78 H78 0.9300 . ?
C41 H41 0.9300 . ?
C76 H76 0.9300 . ?
C8 C7 1.384(8) . ?
C8 C9 1.428(8) . ?
C90 H90A 0.9600 . ?
C90 H90B 0.9600 . ?
C90 H90C 0.9600 . ?
C43 H43 0.9300 . ?
C62 H62 0.9300 . ?
C62 C63 1.381(8) . ?
C10 H10 0.9300 . ?
C10 C9 1.387(9) . ?
C10 C11 1.368(10) . ?
C86 H86 0.9300 . ?
C86 C87 1.408(8) . ?
C87 H87 0.9300 . ?
C63 H63 0.9300 . ?
C12 H12 0.9300 . ?
C12 C7 1.423(8) . ?
C12 C11 1.348(9) . ?
C33 C31 1.411(8) . ?
C33 C34 1.366(10) . ?
C66 H66 0.9300 . ?
C66 C65 1.345(8) . ?
C56 H56A 0.9600 . ?
C56 H56B 0.9600 . ?
C56 H56C 0.9600 . ?
C14 H14A 0.9600 . ?
C14 H14B 0.9600 . ?
C14 H14C 0.9600 . ?
C65 H65 0.9300 . ?
C36 H36 0.9300 . ?
C36 C35 1.329(9) . ?
C11 H11 0.9300 . ?
C34 H34 0.9300 . ?
C34 C35 1.383(10) . ?
C38 H38A 0.9600 . ?
C38 H38B 0.9600 . ?
C38 H38C 0.9600 . ?
C35 H35 0.9300 . ?

loop_
_geom_torsion_atom_site_label_1
_geom_torsion_atom_site_label_2
_geom_torsion_atom_site_label_3
_geom_torsion_atom_site_label_4
_geom_torsion
_geom_torsion_site_symmetry_1
_geom_torsion_site_symmetry_2
_geom_torsion_site_symmetry_3
_geom_torsion_site_symmetry_4
_geom_torsion_publ_flag
V47 O48 C49 C50 18.3(8) . . . . ?
V47 O48 C49 C54 -164.0(4) . . . . ?
V47 N58 N59 C60 3.3(6) . . . . ?
V47 N58 C57 C50 -7.9(9) . . . . ?
V47 O67 C60 N59 -7.3(8) . . . . ?
V47 O67 C60 C61 171.7(4) . . . . ?
V70 O71 C72 C73 172.6(4) . . . . ?
V70 O71 C72 C77 -9.5(9) . . . . ?
V70 O88 C81 N80 3.3(9) . . . . ?
V70 O88 C81 C82 -173.7(4) . . . . ?
V70 N79 N80 C81 -2.2(6) . . . . ?
V70 N79 C78 C77 -0.9(10) . . . . ?
V24 O25 C26 N27 5.5(8) . . . . ?
V24 O25 C26 C39 -175.1(4) . . . . ?
V24 N28 N27 C26 -1.8(6) . . . . ?
V24 N28 C29 C30 8.5(9) . . . . ?
V24 O32 C31 C30 -35.9(10) . . . . ?
V24 O32 C31 C33 143.7(5) . . . . ?
V1 O2 C3 N4 13.1(8) . . . . ?
V1 O2 C3 C16 -165.0(4) . . . . ?
V1 O15 C8 C7 -33.5(9) . . . . ?
V1 O15 C8 C9 150.5(5) . . . . ?
V1 N5 C6 C7 6.6(9) . . . . ?
O48 C49 C54 O55 0.6(8) . . . . ?
O48 C49 C54 C53 -179.1(5) . . . . ?
O55 C54 C53 C52 -178.6(6) . . . . ?
O2 V1 O15 C8 73.9(7) . . . . ?
N58 N59 C60 O67 2.2(8) . . . . ?
N58 N59 C60 C61 -176.7(5) . . . . ?
O15 C8 C7 C6 5.2(10) . . . . ?
O15 C8 C7 C12 -174.0(6) . . . . ?
O15 C8 C9 O13 -4.1(9) . . . . ?
O15 C8 C9 C10 174.3(6) . . . . ?
O71 C72 C73 O89 -1.2(8) . . . . ?
O71 C72 C73 C74 177.5(5) . . . . ?
O71 C72 C77 C78 2.8(9) . . . . ?
O71 C72 C77 C76 -178.4(5) . . . . ?
O67 C60 C61 C62 170.9(6) . . . . ?
O67 C60 C61 C66 -11.5(9) . . . . ?
N59 N58 C57 C50 178.0(5) . . . . ?
N59 C60 C61 C62 -10.1(9) . . . . ?
N59 C60 C61 C66 167.5(6) . . . . ?
O89 C73 C74 C75 -179.2(6) . . . . ?
N4 N5 C6 C7 178.1(5) . . . . ?
N28 N27 C26 O25 -2.2(8) . . . . ?
N28 N27 C26 C39 178.5(5) . . . . ?
N28 C29 C30 C31 10.9(10) . . . . ?
N28 C29 C30 C36 -167.9(6) . . . . ?
N27 N28 C29 C30 179.6(6) . . . . ?
N79 N80 C81 O88 -0.5(8) . . . . ?
N79 N80 C81 C82 176.5(5) . . . . ?
O37 C33 C31 O32 0.4(9) . . . . ?
O37 C33 C31 C30 -180.0(6) . . . . ?
O37 C33 C34 C35 179.3(7) . . . . ?
C50 C49 C54 O55 178.3(5) . . . . ?
C50 C49 C54 C53 -1.3(9) . . . . ?
C50 C51 C52 C53 1.4(10) . . . . ?
O23 V1 O15 C8 178.7(6) . . . . ?
N5 V1 O15 C8 33.5(6) . . . . ?
N5 N4 C3 O2 -4.4(8) . . . . ?
N5 N4 C3 C16 173.7(5) . . . . ?
N5 C6 C7 C8 6.2(10) . . . . ?
N5 C6 C7 C12 -174.6(6) . . . . ?
C49 C50 C51 C52 -1.8(9) . . . . ?
C49 C50 C57 N58 -2.8(10) . . . . ?
C49 C54 C53 C52 1.0(9) . . . . ?
N80 N79 C78 C77 179.0(5) . . . . ?
N85 C84 C83 C82 1.7(10) . . . . ?
N85 C86 C87 C82 -0.3(10) . . . . ?
C16 C17 C18 N19 0.8(10) . . . . ?
C16 C21 C20 N19 -1.0(11) . . . . ?
C44 C39 C26 O25 7.1(9) . . . . ?
C44 C39 C26 N27 -173.6(6) . . . . ?
C44 C39 C40 C41 -0.1(9) . . . . ?
C72 C73 C74 C75 2.3(9) . . . . ?
C72 C77 C78 N79 1.7(10) . . . . ?
C72 C77 C76 C75 -0.3(10) . . . . ?
C39 C44 C43 N42 -0.1(11) . . . . ?
C39 C40 C41 N42 -0.5(10) . . . . ?
C3 N4 N5 V1 -5.3(6) . . . . ?
C3 N4 N5 C6 -178.1(5) . . . . ?
C3 C16 C17 C18 176.4(6) . . . . ?
C3 C16 C21 C20 -176.2(6) . . . . ?
C26 C39 C40 C41 179.6(6) . . . . ?
O22 V1 O15 C8 -70.3(6) . . . . ?
C73 C72 C77 C78 -179.4(5) . . . . ?
C73 C72 C77 C76 -0.6(9) . . . . ?
C73 C74 C75 C76 -3.1(10) . . . . ?
C17 C16 C3 O2 0.6(9) . . . . ?
C17 C16 C3 N4 -177.6(5) . . . . ?
C17 C16 C21 C20 1.4(10) . . . . ?
C40 C39 C26 O25 -172.7(5) . . . . ?
C40 C39 C26 N27 6.7(9) . . . . ?
C74 C75 C76 C77 2.1(11) . . . . ?
C51 C50 C49 O48 179.4(5) . . . . ?
C51 C50 C49 C54 1.7(8) . . . . ?
C51 C50 C57 N58 177.0(6) . . . . ?
C51 C52 C53 C54 -1.0(10) . . . . ?
C21 C16 C3 O2 178.3(6) . . . . ?
C21 C16 C3 N4 0.0(9) . . . . ?
C21 C16 C17 C18 -1.4(9) . . . . ?
C57 N58 N59 C60 178.1(5) . . . . ?
C57 C50 C49 O48 -0.8(9) . . . . ?
C57 C50 C49 C54 -178.4(5) . . . . ?
C57 C50 C51 C52 178.4(6) . . . . ?
C20 N19 C18 C17 -0.3(10) . . . . ?
C84 N85 C86 C87 1.1(10) . . . . ?
C77 C72 C73 O89 -179.1(5) . . . . ?
C77 C72 C73 C74 -0.4(9) . . . . ?
C60 C61 C62 C63 178.4(6) . . . . ?
C60 C61 C66 C65 -177.4(7) . . . . ?
C29 N28 N27 C26 -174.0(6) . . . . ?
C29 C30 C31 O32 0.3(10) . . . . ?
C29 C30 C31 C33 -179.3(6) . . . . ?
C29 C30 C36 C35 180.0(7) . . . . ?
C30 C36 C35 C34 -2.0(13) . . . . ?
C18 N19 C20 C21 0.3(10) . . . . ?
C61 C62 C63 N64 -0.4(10) . . . . ?
C61 C66 C65 N64 -1.5(14) . . . . ?
C81 C82 C83 C84 -178.7(6) . . . . ?
C81 C82 C87 C86 178.1(6) . . . . ?
C83 C82 C81 O88 -172.0(6) . . . . ?
C83 C82 C81 N80 10.9(9) . . . . ?
C83 C82 C87 C86 0.2(10) . . . . ?
C78 N79 N80 C81 177.9(5) . . . . ?
C78 C77 C76 C75 178.6(6) . . . . ?
C41 N42 C43 C44 -0.6(10) . . . . ?
C76 C77 C78 N79 -177.1(6) . . . . ?
C90 O89 C73 C72 -176.3(5) . . . . ?
C90 O89 C73 C74 5.1(9) . . . . ?
C43 N42 C41 C40 0.9(10) . . . . ?
C43 C44 C39 C26 -179.3(6) . . . . ?
C43 C44 C39 C40 0.4(9) . . . . ?
C62 C61 C66 C65 0.2(11) . . . . ?
C86 N85 C84 C83 -1.8(10) . . . . ?
C87 C82 C81 O88 10.2(9) . . . . ?
C87 C82 C81 N80 -166.9(6) . . . . ?
C87 C82 C83 C84 -0.8(9) . . . . ?
C63 N64 C65 C66 1.7(12) . . . . ?
C7 C8 C9 O13 179.7(6) . . . . ?
C7 C8 C9 C10 -1.9(10) . . . . ?
C7 C12 C11 C10 3.1(12) . . . . ?
C33 C34 C35 C36 2.2(13) . . . . ?
C66 C61 C62 C63 0.6(10) . . . . ?
C56 O55 C54 C49 178.3(6) . . . . ?
C56 O55 C54 C53 -2.1(9) . . . . ?
C31 C30 C36 C35 1.2(11) . . . . ?
C31 C33 C34 C35 -1.5(11) . . . . ?
C14 O13 C9 C8 -178.0(6) . . . . ?
C14 O13 C9 C10 3.6(10) . . . . ?
C9 C8 C7 C6 -178.8(6) . . . . ?
C9 C8 C7 C12 2.0(9) . . . . ?
C9 C10 C11 C12 -3.0(12) . . . . ?
C65 N64 C63 C62 -0.7(11) . . . . ?
C36 C30 C31 O32 179.1(6) . . . . ?
C36 C30 C31 C33 -0.5(10) . . . . ?
C11 C10 C9 O13 -179.4(7) . . . . ?
C11 C10 C9 C8 2.4(11) . . . . ?
C11 C12 C7 C6 178.2(6) . . . . ?
C11 C12 C7 C8 -2.6(10) . . . . ?
C34 C33 C31 O32 -178.9(6) . . . . ?
C34 C33 C31 C30 0.7(10) . . . . ?
C38 O37 C33 C31 -174.8(6) . . . . ?
C38 O37 C33 C34 4.5(11) . . . . ?

loop_
_twin_individual_id
_twin_individual_mass_fraction_refined
1 0.72(2)
2 0.28(2)

loop_
_smtbx_masks_void_nr
_smtbx_masks_void_average_x
_smtbx_masks_void_average_y
_smtbx_masks_void_average_z
_smtbx_masks_void_volume
_smtbx_masks_void_count_electrons
_smtbx_masks_void_content
1 -0.001 0.135 0.555 63.8 10.1 '1 H2O'
2 -0.006 0.500 -0.983 336.0 89.2 '2 C2H10O3'
3 -0.001 0.865 0.055 63.8 10.2 '1 H2O'
4 0.499 0.365 0.055 63.8 10.2 '1 H2O'
5 0.499 0.635 0.555 63.8 10.1 '1 H2O'
6 0.494 0.000 -0.340 336.0 89.2 '2 C2H10O3'
